data_7120485
loop_
_publ_author_name
'Yuan, Hao'
'Gong, Jianxian'
'Yang, Zhen'

_publ_section_title
;
 Rhodium-Catalyzed Tandem Reaction of N-Sulfonyl Triazoles and Indoles:
 Access to Indole-Substituted Indanones
;
_journal_name_full 'Chem. Commun.'
_journal_paper_doi 10.1039/C7CC05139E
_journal_year 2017
_chemical_formula_moiety 'C25 H22 N2 O3 S'
_chemical_formula_sum 'C25 H22 N2 O3 S'
_chemical_formula_weight 430.50
_chemical_name_systematic
;
 ?
;
_space_group_crystal_system monoclinic
_space_group_IT_number 14
_space_group_name_Hall '-P 2ybc'
_space_group_name_H-M_alt 'P 1 21/c 1'
_symmetry_space_group_name_Hall '-P 2ybc'
_symmetry_space_group_name_H-M 'P 1 21/c 1'
_atom_sites_solution_hydrogens mixed
_audit_creation_method SHELXL-2014
_audit_update_record
;
2017-03-14 deposited with the CCDC.
2017-07-24 downloaded from the CCDC.
;
_cell_angle_alpha 90
_cell_angle_beta 107.923(7)
_cell_angle_gamma 90
_cell_formula_units_Z 4
_cell_length_a 19.827(7)
_cell_length_b 7.782(3)
_cell_length_c 14.742(6)
_cell_measurement_reflns_used 2461
_cell_measurement_temperature 293(2)
_cell_measurement_theta_max 67.8
_cell_measurement_theta_min 23.3
_cell_volume 2164.2(14)
_computing_cell_refinement 'CrystalClear-SM Auto 2.0 r4'
_computing_data_collection 'CrystalClear-SM 2.0 r4 (Rigaku, 2009)'
_computing_data_reduction 'CrystalClear-SM Auto 2.0 r4'
_computing_molecular_graphics 'CrystalStructure 4.0'
_computing_publication_material 'CrystalStructure 4.0 (Rigaku, 2009)'
_computing_structure_refinement 'SHELXL-2014 (Sheldrick, 2014)'
_computing_structure_solution 'SHELXS97 (Sheldrick, 1997)'
_diffrn_ambient_temperature 293(2)
_diffrn_measured_fraction_theta_full 0.974
_diffrn_measured_fraction_theta_max 0.965
_diffrn_measurement_device_type 'Rigaku Saturn944+ CCD'
_diffrn_measurement_method 'profile data from \w-scans'
_diffrn_radiation_type CuK\a
_diffrn_radiation_wavelength 1.54178
_diffrn_reflns_av_R_equivalents 0.1083
_diffrn_reflns_av_unetI/netI 0.0648
_diffrn_reflns_Laue_measured_fraction_full 0.974
_diffrn_reflns_Laue_measured_fraction_max 0.965
_diffrn_reflns_limit_h_max 23
_diffrn_reflns_limit_h_min -23
_diffrn_reflns_limit_k_max 9
_diffrn_reflns_limit_k_min -8
_diffrn_reflns_limit_l_max 17
_diffrn_reflns_limit_l_min -16
_diffrn_reflns_number 13507
_diffrn_reflns_point_group_measured_fraction_full 0.974
_diffrn_reflns_point_group_measured_fraction_max 0.965
_diffrn_reflns_theta_full 67.679
_diffrn_reflns_theta_max 68.160
_diffrn_reflns_theta_min 2.342
_exptl_absorpt_coefficient_mu 1.569
_exptl_absorpt_correction_T_max 1.000
_exptl_absorpt_correction_T_min 0.578
_exptl_absorpt_correction_type multi-scan
_exptl_absorpt_process_details 'Jacobson, R. (1998) Private communication'
_exptl_crystal_colour Colorless
_exptl_crystal_density_diffrn 1.321
_exptl_crystal_description Prism
_exptl_crystal_F_000 904
_exptl_crystal_size_max 0.200
_exptl_crystal_size_mid 0.200
_exptl_crystal_size_min 0.200
_refine_diff_density_max 0.312
_refine_diff_density_min -0.670
_refine_diff_density_rms 0.095
_refine_ls_extinction_method none
_refine_ls_goodness_of_fit_ref 1.149
_refine_ls_hydrogen_treatment mixed
_refine_ls_matrix_type full
_refine_ls_number_parameters 288
_refine_ls_number_reflns 3817
_refine_ls_number_restraints 2
_refine_ls_restrained_S_all 1.149
_refine_ls_R_factor_all 0.0908
_refine_ls_R_factor_gt 0.0697
_refine_ls_shift/su_max 0.003
_refine_ls_shift/su_mean 0.000
_refine_ls_structure_factor_coef Fsqd
_refine_ls_weighting_details 'w=1/[\s^2^(Fo^2^)+(0.1254P)^2^+0.3151P] where P=(Fo^2^+2Fc^2^)/3'
_refine_ls_weighting_scheme calc
_refine_ls_wR_factor_gt 0.1905
_refine_ls_wR_factor_ref 0.2291
_reflns_Friedel_coverage 0.000
_reflns_number_gt 2806
_reflns_number_total 3817
_reflns_threshold_expression 'I > 2\s(I)'
_cod_data_source_file c7cc05139e2.cif
_cod_data_source_block shelx
_cod_depositor_comments
;
The following automatic conversions were performed:

'_exptl_absorpt_correction_type' value 'Multi-scan' changed to
'multi-scan' according to
/home/data/users/saulius/crontab/automatic-downloads/rss-feeds/RSC/lib/dictionaries/cif_core.dic
dictionary named 'cif_core.dic' version 2.4.2 from 2011-04-26.

Automatic conversion script
Id: cif_fix_values 4973 2017-02-22 13:04:09Z antanas 
;
_cod_original_cell_volume 2164.3(14)
_cod_database_code 7120485
_shelx_space_group_comment
;
The symmetry employed for this shelxl refinement is uniquely defined
by the following loop, which should always be used as a source of
symmetry information in preference to the above space-group names.
They are only intended as comments.
;
_shelx_estimated_absorpt_t_min 0.744
_shelx_estimated_absorpt_t_max 0.744
_shelxl_version_number 2014-3

loop_
_space_group_symop_operation_xyz
'x, y, z'
'-x, y+1/2, -z+1/2'
'-x, -y, -z'
'x, -y-1/2, z-1/2'

loop_
_atom_site_label
_atom_site_type_symbol
_atom_site_fract_x
_atom_site_fract_y
_atom_site_fract_z
_atom_site_U_iso_or_equiv
_atom_site_adp_type
_atom_site_occupancy
_atom_site_site_symmetry_order
_atom_site_calc_flag
_atom_site_refinement_flags_posn
_atom_site_refinement_flags_adp
S1 S 0.33336(4) 0.76856(11) 0.11212(5) 0.0644(3) Uani 1 1 d . .
O1 O 0.31154(13) 0.9447(3) 0.10307(17) 0.0855(7) Uani 1 1 d . .
O2 O 0.35858(14) 0.6921(4) 0.04114(16) 0.0939(8) Uani 1 1 d . .
O3 O 0.19413(18) 0.4690(4) -0.05336(15) 0.1096(10) Uani 1 1 d . .
N1 N 0.26487(12) 0.6600(3) 0.11506(17) 0.0596(6) Uani 1 1 d D .
H1 H 0.2412(16) 0.706(4) 0.149(2) 0.072 Uiso 1 1 d D U
N2 N 0.19928(15) 0.6725(4) 0.36740(17) 0.0709(7) Uani 1 1 d D .
H2 H 0.211(2) 0.740(4) 0.4168(19) 0.085 Uiso 1 1 d D U
C1 C 0.5646(3) 0.7044(7) 0.4901(3) 0.1168(16) Uani 1 1 d . .
H1A H 0.5882 0.8130 0.5055 0.175 Uiso 1 1 calc R U
H1B H 0.5980 0.6184 0.4853 0.175 Uiso 1 1 calc R U
H1C H 0.5445 0.6728 0.5393 0.175 Uiso 1 1 calc R U
C2 C 0.50664(18) 0.7183(5) 0.3967(2) 0.0720(9) Uani 1 1 d . .
C3 C 0.44362(17) 0.8051(5) 0.3883(2) 0.0716(8) Uani 1 1 d . .
H3 H 0.4370 0.8550 0.4423 0.086 Uiso 1 1 calc R U
C4 C 0.39102(15) 0.8188(4) 0.3026(2) 0.0647(8) Uani 1 1 d . .
H4 H 0.3496 0.8783 0.2988 0.078 Uiso 1 1 calc R U
C5 C 0.39983(15) 0.7445(4) 0.2226(2) 0.0558(7) Uani 1 1 d . .
C6 C 0.26366(14) 0.4732(3) 0.11437(18) 0.0543(6) Uani 1 1 d . .
H6 H 0.3104 0.4347 0.1130 0.065 Uiso 1 1 calc R U
C7 C 0.24863(13) 0.3807(3) 0.20042(17) 0.0510(6) Uani 1 1 d . .
C8 C 0.21369(13) 0.4974(3) 0.25420(16) 0.0498(6) Uani 1 1 d . .
C9 C 0.14045(13) 0.5505(3) 0.22775(17) 0.0510(6) Uani 1 1 d . .
C10 C 0.13426(16) 0.6588(4) 0.30150(19) 0.0609(7) Uani 1 1 d . .
C11 C 0.0698(2) 0.7316(4) 0.3010(2) 0.0757(9) Uani 1 1 d . .
H11 H 0.0665 0.7991 0.3515 0.091 Uiso 1 1 calc R U
C12 C 0.01198(19) 0.7010(5) 0.2246(3) 0.0785(10) Uani 1 1 d . .
H12 H -0.0314 0.7490 0.2227 0.094 Uiso 1 1 calc R U
C13 C 0.51406(17) 0.6453(5) 0.3150(3) 0.0778(9) Uani 1 1 d . .
H13 H 0.5558 0.5870 0.3186 0.093 Uiso 1 1 calc R U
C14 C 0.46201(16) 0.6556(4) 0.2288(2) 0.0703(8) Uani 1 1 d . .
H14 H 0.4682 0.6038 0.1751 0.084 Uiso 1 1 calc R U
C15 C 0.20925(17) 0.4023(4) 0.02483(19) 0.0658(8) Uani 1 1 d . .
C16 C 0.17909(16) 0.2480(3) 0.05154(19) 0.0564(7) Uani 1 1 d . .
C17 C 0.19881(14) 0.2371(3) 0.15000(18) 0.0520(7) Uani 1 1 d . .
C18 C 0.17154(17) 0.1073(4) 0.1917(2) 0.0677(8) Uani 1 1 d . .
H18 H 0.1839 0.0979 0.2576 0.081 Uiso 1 1 calc R U
C19 C 0.1252(2) -0.0094(4) 0.1330(3) 0.0796(9) Uani 1 1 d . .
H19 H 0.1062 -0.0970 0.1606 0.096 Uiso 1 1 calc R U
C20 C 0.1065(2) 0.0013(4) 0.0351(3) 0.0800(10) Uani 1 1 d . .
H20 H 0.0754 -0.0788 -0.0024 0.096 Uiso 1 1 calc R U
C21 C 0.13353(18) 0.1297(4) -0.0070(2) 0.0709(8) Uani 1 1 d . .
H21 H 0.1217 0.1375 -0.0730 0.085 Uiso 1 1 calc R U
C22 C 0.31806(16) 0.3051(5) 0.2672(2) 0.0701(8) Uani 1 1 d . .
H22A H 0.3509 0.3966 0.2931 0.105 Uiso 1 1 calc R U
H22B H 0.3383 0.2280 0.2319 0.105 Uiso 1 1 calc R U
H22C H 0.3082 0.2438 0.3182 0.105 Uiso 1 1 calc R U
C23 C 0.24658(16) 0.5756(4) 0.33907(18) 0.0645(7) Uani 1 1 d . .
H23 H 0.2944 0.5646 0.3728 0.077 Uiso 1 1 calc R U
C24 C 0.01635(16) 0.5993(4) 0.1491(2) 0.0709(8) Uani 1 1 d . .
H24 H -0.0238 0.5829 0.0969 0.085 Uiso 1 1 calc R U
C25 C 0.07956(14) 0.5217(4) 0.1503(2) 0.0591(7) Uani 1 1 d . .
H25 H 0.0815 0.4512 0.1002 0.071 Uiso 1 1 calc R U

loop_
_atom_site_aniso_label
_atom_site_aniso_U_11
_atom_site_aniso_U_22
_atom_site_aniso_U_33
_atom_site_aniso_U_23
_atom_site_aniso_U_13
_atom_site_aniso_U_12
S1 0.0678(5) 0.0700(6) 0.0601(5) 0.0077(3) 0.0266(4) -0.0113(3)
O1 0.0880(14) 0.0581(14) 0.1002(16) 0.0264(12) 0.0136(12) -0.0115(11)
O2 0.0946(16) 0.140(2) 0.0635(14) -0.0103(14) 0.0483(12) -0.0217(15)
O3 0.180(3) 0.0840(18) 0.0532(13) 0.0160(11) 0.0189(14) -0.0374(18)
N1 0.0630(13) 0.0512(14) 0.0715(15) -0.0004(11) 0.0309(11) -0.0045(10)
N2 0.0883(17) 0.0766(18) 0.0475(13) -0.0153(12) 0.0202(12) 0.0069(14)
C1 0.107(3) 0.127(4) 0.093(3) 0.018(3) -0.002(2) 0.004(3)
C2 0.0709(18) 0.075(2) 0.0687(19) 0.0130(15) 0.0189(15) 0.0005(15)
C3 0.0781(19) 0.084(2) 0.0611(18) -0.0011(16) 0.0337(15) -0.0040(16)
C4 0.0634(15) 0.073(2) 0.0673(18) 0.0008(15) 0.0339(14) 0.0068(14)
C5 0.0612(15) 0.0515(16) 0.0621(17) 0.0047(11) 0.0297(13) -0.0023(11)
C6 0.0660(15) 0.0497(15) 0.0534(14) -0.0003(11) 0.0275(12) -0.0002(12)
C7 0.0639(14) 0.0435(14) 0.0456(13) 0.0023(10) 0.0168(11) 0.0042(11)
C8 0.0634(14) 0.0451(14) 0.0442(13) 0.0008(10) 0.0212(11) 0.0002(11)
C9 0.0620(14) 0.0483(14) 0.0464(13) 0.0047(11) 0.0220(11) 0.0004(11)
C10 0.0786(17) 0.0590(17) 0.0529(15) 0.0044(13) 0.0318(13) 0.0098(14)
C11 0.095(2) 0.075(2) 0.068(2) 0.0060(15) 0.0418(19) 0.0218(17)
C12 0.078(2) 0.080(2) 0.089(2) 0.0167(19) 0.0422(19) 0.0211(17)
C13 0.0682(17) 0.069(2) 0.097(2) 0.0062(18) 0.0274(17) 0.0170(15)
C14 0.0750(18) 0.068(2) 0.078(2) -0.0088(16) 0.0390(16) 0.0094(15)
C15 0.098(2) 0.0540(16) 0.0475(15) 0.0046(12) 0.0249(14) -0.0031(15)
C16 0.0770(17) 0.0442(15) 0.0472(14) -0.0022(10) 0.0180(13) 0.0032(12)
C17 0.0680(16) 0.0428(14) 0.0493(15) 0.0032(10) 0.0240(12) 0.0077(11)
C18 0.093(2) 0.0544(17) 0.0621(17) 0.0065(13) 0.0328(15) 0.0003(15)
C19 0.102(2) 0.0559(18) 0.088(2) 0.0026(16) 0.0407(19) -0.0116(17)
C20 0.098(2) 0.0527(18) 0.085(2) -0.0111(16) 0.0209(18) -0.0120(16)
C21 0.099(2) 0.0538(17) 0.0561(16) -0.0059(13) 0.0176(15) 0.0011(15)
C22 0.0729(18) 0.075(2) 0.0603(17) 0.0039(15) 0.0168(14) 0.0163(15)
C23 0.0722(16) 0.075(2) 0.0455(14) -0.0058(13) 0.0165(12) 0.0033(15)
C24 0.0631(16) 0.070(2) 0.0778(19) 0.0072(16) 0.0195(14) 0.0041(14)
C25 0.0688(16) 0.0510(16) 0.0596(15) 0.0001(12) 0.0231(13) -0.0008(12)

loop_
_atom_type_symbol
_atom_type_description
_atom_type_scat_dispersion_real
_atom_type_scat_dispersion_imag
_atom_type_scat_source
C C 0.0181 0.0091 'International Tables Vol C Tables 4.2.6.8 and 6.1.1.4'
H H 0.0000 0.0000 'International Tables Vol C Tables 4.2.6.8 and 6.1.1.4'
N N 0.0311 0.0180 'International Tables Vol C Tables 4.2.6.8 and 6.1.1.4'
O O 0.0492 0.0322 'International Tables Vol C Tables 4.2.6.8 and 6.1.1.4'
S S 0.3331 0.5567 'International Tables Vol C Tables 4.2.6.8 and 6.1.1.4'

loop_
_geom_angle_atom_site_label_1
_geom_angle_atom_site_label_2
_geom_angle_atom_site_label_3
_geom_angle
O2 S1 O1 119.80(17)
O2 S1 N1 106.89(14)
O1 S1 N1 105.76(14)
O2 S1 C5 107.68(16)
O1 S1 C5 107.85(14)
N1 S1 C5 108.43(13)
C6 N1 S1 122.4(2)
C6 N1 H1 114(2)
S1 N1 H1 115(2)
C10 N2 C23 109.1(2)
C10 N2 H2 127(3)
C23 N2 H2 124(3)
C2 C1 H1A 109.5
C2 C1 H1B 109.5
H1A C1 H1B 109.5
C2 C1 H1C 109.5
H1A C1 H1C 109.5
H1B C1 H1C 109.5
C13 C2 C3 117.2(3)
C13 C2 C1 120.9(4)
C3 C2 C1 121.9(4)
C4 C3 C2 121.8(3)
C4 C3 H3 119.1
C2 C3 H3 119.1
C3 C4 C5 119.8(3)
C3 C4 H4 120.1
C5 C4 H4 120.1
C4 C5 C14 119.8(3)
C4 C5 S1 119.5(2)
C14 C5 S1 120.6(2)
N1 C6 C15 111.9(2)
N1 C6 C7 117.5(2)
C15 C6 C7 105.9(2)
N1 C6 H6 107.0
C15 C6 H6 107.0
C7 C6 H6 107.0
C8 C7 C17 111.4(2)
C8 C7 C22 111.0(2)
C17 C7 C22 110.4(2)
C8 C7 C6 112.5(2)
C17 C7 C6 101.45(19)
C22 C7 C6 109.7(2)
C23 C8 C9 106.1(2)
C23 C8 C7 125.8(2)
C9 C8 C7 128.2(2)
C25 C9 C10 117.8(2)
C25 C9 C8 135.8(2)
C10 C9 C8 106.4(2)
N2 C10 C11 129.6(3)
N2 C10 C9 108.0(2)
C11 C10 C9 122.3(3)
C12 C11 C10 118.1(3)
C12 C11 H11 120.9
C10 C11 H11 120.9
C11 C12 C24 121.3(3)
C11 C12 H12 119.4
C24 C12 H12 119.4
C14 C13 C2 122.2(3)
C14 C13 H13 118.9
C2 C13 H13 118.9
C13 C14 C5 119.3(3)
C13 C14 H14 120.4
C5 C14 H14 120.4
O3 C15 C16 127.6(3)
O3 C15 C6 124.6(3)
C16 C15 C6 107.8(2)
C17 C16 C21 122.0(3)
C17 C16 C15 109.2(2)
C21 C16 C15 128.6(3)
C18 C17 C16 119.3(3)
C18 C17 C7 127.2(2)
C16 C17 C7 113.4(2)
C17 C18 C19 118.6(3)
C17 C18 H18 120.7
C19 C18 H18 120.7
C20 C19 C18 121.7(3)
C20 C19 H19 119.1
C18 C19 H19 119.1
C21 C20 C19 120.2(3)
C21 C20 H20 119.9
C19 C20 H20 119.9
C20 C21 C16 118.2(3)
C20 C21 H21 120.9
C16 C21 H21 120.9
C7 C22 H22A 109.5
C7 C22 H22B 109.5
H22A C22 H22B 109.5
C7 C22 H22C 109.5
H22A C22 H22C 109.5
H22B C22 H22C 109.5
C8 C23 N2 110.4(2)
C8 C23 H23 124.8
N2 C23 H23 124.8
C25 C24 C12 121.1(3)
C25 C24 H24 119.4
C12 C24 H24 119.4
C24 C25 C9 119.3(3)
C24 C25 H25 120.4
C9 C25 H25 120.4

loop_
_geom_bond_atom_site_label_1
_geom_bond_atom_site_label_2
_geom_bond_distance
S1 O2 1.422(3)
S1 O1 1.431(3)
S1 N1 1.611(2)
S1 C5 1.762(3)
O3 C15 1.215(3)
N1 C6 1.454(4)
N1 H1 0.862(18)
N2 C10 1.359(4)
N2 C23 1.365(4)
N2 H2 0.870(18)
C1 C2 1.501(5)
C1 H1A 0.9600
C1 H1B 0.9600
C1 H1C 0.9600
C2 C13 1.379(5)
C2 C3 1.392(5)
C3 C4 1.373(4)
C3 H3 0.9300
C4 C5 1.372(4)
C4 H4 0.9300
C5 C14 1.392(4)
C6 C15 1.528(4)
C6 C7 1.565(3)
C6 H6 0.9800
C7 C8 1.507(4)
C7 C17 1.525(4)
C7 C22 1.542(4)
C8 C23 1.364(4)
C8 C9 1.443(4)
C9 C25 1.401(4)
C9 C10 1.410(4)
C10 C11 1.396(4)
C11 C12 1.358(5)
C11 H11 0.9300
C12 C24 1.390(5)
C12 H12 0.9300
C13 C14 1.371(5)
C13 H13 0.9300
C14 H14 0.9300
C15 C16 1.449(4)
C16 C17 1.385(4)
C16 C21 1.389(4)
C17 C18 1.377(4)
C18 C19 1.388(5)
C18 H18 0.9300
C19 C20 1.377(5)
C19 H19 0.9300
C20 C21 1.371(5)
C20 H20 0.9300
C21 H21 0.9300
C22 H22A 0.9600
C22 H22B 0.9600
C22 H22C 0.9600
C23 H23 0.9300
C24 C25 1.387(4)
C24 H24 0.9300
C25 H25 0.9300
